data_4519244
loop_
_publ_author_name
'Han, Xiao-Qing'
'Wang, Lei'
'Yang, Ping'
'Liu, Jing-Yuan'
'Xu, Wei-Yan'
'Zheng, Chao'
'Liang, Ren-Xiao'
'You, Shu-Li'
'Zhang, Junliang'
'Jia, Yi-Xia'

_publ_section_title
;
 Enantioselective Dearomative Mizoroki--Heck Reaction of Naphthalenes
;
_journal_name_full 'ACS Catalysis'
_journal_page_first 655
_journal_page_last 661
_journal_paper_doi 10.1021/acscatal.1c05008
_journal_year 2021
_chemical_absolute_configuration ad
_chemical_formula_moiety 'C24 H19 N O2'
_chemical_formula_sum 'C24 H19 N O2'
_chemical_formula_weight 353.40
_space_group_crystal_system trigonal
_space_group_IT_number 144
_space_group_name_Hall 'P 31'
_space_group_name_H-M_alt 'P 31'
_atom_sites_solution_hydrogens geom
_atom_sites_solution_primary dual
_audit_creation_date 2021-01-16
_audit_creation_method
;
Olex2 1.2
(compiled 2018.05.29 svn.r3508 for OlexSys, GUI svn.r5506)
;
_cell_angle_alpha 90
_cell_angle_beta 90
_cell_angle_gamma 120
_cell_formula_units_Z 9
_cell_length_a 28.6928(9)
_cell_length_b 28.6928(9)
_cell_length_c 5.8824(3)
_cell_measurement_reflns_used 9909
_cell_measurement_temperature 170(2)
_cell_measurement_theta_max 72.44
_cell_measurement_theta_min 3.08
_cell_volume 4194.0(3)
_computing_cell_refinement 'SAINT V8.40B (Bruker Nano, Inc., 2019)'
_computing_data_collection 'Bruker Instrument Service vV6.2.14'
_computing_data_reduction 'SAINT V8.40B (Bruker Nano, Inc., 2019)'
_computing_molecular_graphics 'Olex2 (Dolomanov et al., 2009)'
_computing_publication_material 'Olex2 (Dolomanov et al., 2009)'
_computing_structure_refinement 'ShelXL (Sheldrick, 2015)'
_computing_structure_solution 'ShelXT (Sheldrick, 2015)'
_diffrn_ambient_temperature 170.0
_diffrn_measured_fraction_theta_full 1.000
_diffrn_measured_fraction_theta_max 0.999
_diffrn_measurement_device_type 'zju Bruker D8 Venture Ims3.0'
_diffrn_measurement_method '\f and \w scans'
_diffrn_radiation_type CuK\a
_diffrn_radiation_wavelength 1.54178
_diffrn_reflns_av_unetI/netI 0.0695
_diffrn_reflns_Laue_measured_fraction_full 1.000
_diffrn_reflns_Laue_measured_fraction_max 0.999
_diffrn_reflns_limit_h_max 35
_diffrn_reflns_limit_h_min -35
_diffrn_reflns_limit_k_max 35
_diffrn_reflns_limit_k_min -35
_diffrn_reflns_limit_l_max 7
_diffrn_reflns_limit_l_min -7
_diffrn_reflns_number 10987
_diffrn_reflns_point_group_measured_fraction_full 0.997
_diffrn_reflns_point_group_measured_fraction_max 0.988
_diffrn_reflns_theta_full 67.679
_diffrn_reflns_theta_max 72.504
_diffrn_reflns_theta_min 1.778
_diffrn_standards_number 0
_exptl_absorpt_coefficient_mu 0.633
_exptl_absorpt_correction_T_max 0.7536
_exptl_absorpt_correction_T_min 0.5907
_exptl_absorpt_correction_type multi-scan
_exptl_absorpt_process_details
;
SADABS-2016/2 (Bruker,2016/2) was used for absorption correction.
wR2(int) was 0.1564 before and 0.0669 after correction.
The Ratio of minimum to maximum transmission is 0.7838.
The \l/2 correction factor is Not present.
;
_exptl_crystal_colour colourless
_exptl_crystal_colour_primary colourless
_exptl_crystal_density_diffrn 1.259
_exptl_crystal_description needle
_exptl_crystal_F_000 1674
_exptl_crystal_size_max 0.32
_exptl_crystal_size_mid 0.08
_exptl_crystal_size_min 0.06
_refine_diff_density_max 0.280
_refine_diff_density_min -0.244
_refine_diff_density_rms 0.050
_refine_ls_abs_structure_details
;
 Flack x determined using 3247 quotients [(I+)-(I-)]/[(I+)+(I-)]
 (Parsons, Flack and Wagner, Acta Cryst. B69 (2013) 249-259).
;
_refine_ls_abs_structure_Flack 0.03(17)
_refine_ls_extinction_method none
_refine_ls_goodness_of_fit_ref 1.106
_refine_ls_hydrogen_treatment constr
_refine_ls_matrix_type full
_refine_ls_number_parameters 737
_refine_ls_number_reflns 10987
_refine_ls_number_restraints 1
_refine_ls_restrained_S_all 1.106
_refine_ls_R_factor_all 0.0699
_refine_ls_R_factor_gt 0.0559
_refine_ls_shift/su_max 0.000
_refine_ls_shift/su_mean 0.000
_refine_ls_structure_factor_coef Fsqd
_refine_ls_weighting_details 'w=1/[\s^2^(Fo^2^)+(0.0804P)^2^+0.1057P] where P=(Fo^2^+2Fc^2^)/3'
_refine_ls_weighting_scheme calc
_refine_ls_wR_factor_gt 0.1358
_refine_ls_wR_factor_ref 0.1553
_reflns_Friedel_coverage 0.978
_reflns_Friedel_fraction_full 0.994
_reflns_Friedel_fraction_max 0.977
_reflns_number_gt 9158
_reflns_number_total 10987
_reflns_threshold_expression 'I > 2\s(I)'
_cod_data_source_file cs1c05008_si_005.cif
_cod_data_source_block cu_210115_hxq_13_50_0m_a_tw
_cod_database_code 4519244
_shelx_shelxl_version_number 2018/3
_shelx_space_group_comment
;
The symmetry employed for this shelxl refinement is uniquely defined
by the following loop, which should always be used as a source of
symmetry information in preference to the above space-group names.
They are only intended as comments.
;
_shelx_estimated_absorpt_t_max 0.963
_shelx_estimated_absorpt_t_min 0.823
_olex2_refinement_description
;
1. Twinned data refinement
 Scales: 0.599(2)
 0.401(2)
2. Fixed Uiso
 At 1.2 times of:
  All C(H) groups
 At 1.5 times of:
  All C(H,H,H) groups, All O(H) groups
3.a Aromatic/amide H refined with riding coordinates:
 C1(H1), C2(H2a), C3(H3), C4(H4), C9(H9), C10(H10), C14(H14), C15(H15),
 C16(H16), C17(H17), C19(H19), C20(H20), C21(H21), C22(H22), C23(H23), C25(H25),
  C26(H26), C27(H27), C28(H28), C33(H33), C34(H34), C38(H38), C39(H39),
 C40(H40), C41(H41), C43(H43), C44(H44), C45(H45), C46(H46), C47(H47), C49(H49),
  C50(H50), C51(H51), C52(H52), C57(H57), C58(H58), C62(H62), C63(H63),
 C64(H64), C65(H65), C67(H67), C68(H68), C69(H69), C70(H70), C71(H71)
3.b Idealised Me refined as rotating group:
 C24(H24a,H24b,H24c), C48(H48a,H48b,H48c), C72(H72a,H72b,H72c)
3.c Idealised tetrahedral OH refined as rotating group:
 O2(H2), O4(H4a), O6(H6)
;
_olex2_submission_special_instructions 'No special instructions were received'

loop_
_space_group_symop_operation_xyz
'x, y, z'
'-y, x-y, z+1/3'
'-x+y, -x, z+2/3'

loop_
_atom_site_label
_atom_site_type_symbol
_atom_site_fract_x
_atom_site_fract_y
_atom_site_fract_z
_atom_site_U_iso_or_equiv
_atom_site_adp_type
_atom_site_occupancy
_atom_site_site_symmetry_order
_atom_site_calc_flag
_atom_site_refinement_flags_posn
_atom_site_refinement_flags_adp
_atom_site_refinement_flags_occupancy
_atom_site_disorder_assembly
_atom_site_disorder_group
O1 O 0.2033(2) -0.0506(2) 0.7020(7) 0.0485(11) Uani 1 1 d . . . . .
O2 O 0.1074(2) -0.1537(2) 0.6717(8) 0.0558(13) Uani 1 1 d . . . . .
H2 H 0.133431 -0.125121 0.722180 0.084 Uiso 1 1 calc GR . . . .
N1 N 0.2528(2) 0.0277(3) 0.5080(9) 0.0506(14) Uani 1 1 d . . . . .
C1 C 0.2815(4) 0.1038(3) 0.2271(14) 0.062(2) Uani 1 1 d . . . . .
H1 H 0.316519 0.125145 0.289417 0.074 Uiso 1 1 calc R . . . .
C2 C 0.2653(4) 0.1213(4) 0.0416(15) 0.067(2) Uani 1 1 d . . . . .
H2A H 0.289173 0.155266 -0.024677 0.081 Uiso 1 1 calc R . . . .
C3 C 0.2139(4) 0.0897(3) -0.0495(14) 0.060(2) Uani 1 1 d . . . . .
H3 H 0.203007 0.102340 -0.176662 0.072 Uiso 1 1 calc R . . . .
C4 C 0.1786(3) 0.0398(3) 0.0438(11) 0.0484(15) Uani 1 1 d . . . . .
H4 H 0.143792 0.018105 -0.019902 0.058 Uiso 1 1 calc R . . . .
C5 C 0.1945(3) 0.0221(3) 0.2300(10) 0.0409(13) Uani 1 1 d . . . . .
C6 C 0.2461(3) 0.0548(3) 0.3197(11) 0.0451(15) Uani 1 1 d . . . . .
C7 C 0.2084(3) -0.0196(3) 0.5485(9) 0.0412(14) Uani 1 1 d . . . . .
C8 C 0.1658(3) -0.0301(3) 0.3622(9) 0.0379(13) Uani 1 1 d . . . . .
C9 C 0.1599(3) -0.0769(3) 0.2246(10) 0.0434(14) Uani 1 1 d . . . . .
H9 H 0.182958 -0.070772 0.098400 0.052 Uiso 1 1 calc R . . . .
C10 C 0.1230(3) -0.1264(3) 0.2781(11) 0.0483(16) Uani 1 1 d . . . . .
H10 H 0.120531 -0.154763 0.185776 0.058 Uiso 1 1 calc R . . . .
C11 C 0.0847(3) -0.1415(3) 0.4737(10) 0.0435(14) Uani 1 1 d . . . . .
C12 C 0.0759(3) -0.0949(3) 0.5351(10) 0.0412(14) Uani 1 1 d . . . . .
C13 C 0.1136(3) -0.0416(3) 0.4763(9) 0.0384(13) Uani 1 1 d . . . . .
C14 C 0.1041(3) -0.0004(3) 0.5333(11) 0.0456(15) Uani 1 1 d . . . . .
H14 H 0.129533 0.035425 0.490782 0.055 Uiso 1 1 calc R . . . .
C15 C 0.0581(3) -0.0105(4) 0.6521(12) 0.0510(18) Uani 1 1 d . . . . .
H15 H 0.051727 0.018182 0.687440 0.061 Uiso 1 1 calc R . . . .
C16 C 0.0218(3) -0.0621(4) 0.7179(13) 0.057(2) Uani 1 1 d . . . . .
H16 H -0.008925 -0.069004 0.804611 0.068 Uiso 1 1 calc R . . . .
C17 C 0.0300(3) -0.1040(3) 0.6581(11) 0.0484(16) Uani 1 1 d . . . . .
H17 H 0.004187 -0.139721 0.700918 0.058 Uiso 1 1 calc R . . . .
C18 C 0.0331(3) -0.1913(3) 0.4160(12) 0.0525(17) Uani 1 1 d . . . . .
C19 C 0.0110(4) -0.2384(4) 0.5460(15) 0.066(2) Uani 1 1 d . . . . .
H19 H 0.028291 -0.239575 0.681801 0.079 Uiso 1 1 calc R . . . .
C20 C -0.0363(5) -0.2833(4) 0.476(2) 0.081(3) Uani 1 1 d . . . . .
H20 H -0.050710 -0.315327 0.564056 0.097 Uiso 1 1 calc R . . . .
C21 C -0.0631(4) -0.2825(4) 0.2805(19) 0.080(3) Uani 1 1 d . . . . .
H21 H -0.095954 -0.313278 0.237336 0.096 Uiso 1 1 calc R . . . .
C22 C -0.0410(4) -0.2357(4) 0.1479(16) 0.079(3) Uani 1 1 d . . . . .
H22 H -0.058084 -0.234762 0.011049 0.094 Uiso 1 1 calc R . . . .
C23 C 0.0057(4) -0.1913(4) 0.2181(14) 0.067(2) Uani 1 1 d . . . . .
H23 H 0.019913 -0.159294 0.129895 0.080 Uiso 1 1 calc R . . . .
C24 C 0.3017(3) 0.0503(4) 0.6446(15) 0.071(2) Uani 1 1 d . . . . .
H24A H 0.293555 0.056141 0.800299 0.107 Uiso 1 1 calc GR . . . .
H24B H 0.328796 0.084657 0.578877 0.107 Uiso 1 1 calc GR . . . .
H24C H 0.315507 0.025226 0.646471 0.107 Uiso 1 1 calc GR . . . .
O3 O 0.4024(2) 0.2566(2) 0.2989(7) 0.0454(11) Uani 1 1 d . . . . .
O4 O 0.4133(2) 0.1646(2) 0.3388(8) 0.0476(11) Uani 1 1 d . . . . .
H4A H 0.403272 0.187180 0.314945 0.071 Uiso 1 1 calc GR . . . .
N2 N 0.4226(2) 0.3351(2) 0.4823(9) 0.0431(12) Uani 1 1 d . . . . .
C25 C 0.4600(3) 0.4128(3) 0.7556(13) 0.0500(16) Uani 1 1 d . . . . .
H25 H 0.441684 0.429507 0.691357 0.060 Uiso 1 1 calc R . . . .
C26 C 0.4943(4) 0.4347(3) 0.9433(14) 0.0552(18) Uani 1 1 d . . . . .
H26 H 0.500115 0.467698 1.006211 0.066 Uiso 1 1 calc R . . . .
C27 C 0.5202(4) 0.4092(3) 1.0400(13) 0.0511(17) Uani 1 1 d . . . . .
H27 H 0.542802 0.424792 1.168545 0.061 Uiso 1 1 calc R . . . .
C28 C 0.5132(3) 0.3614(3) 0.9501(11) 0.0444(15) Uani 1 1 d . . . . .
H28 H 0.530994 0.344258 1.015524 0.053 Uiso 1 1 calc R . . . .
C29 C 0.4800(3) 0.3393(3) 0.7639(10) 0.0382(13) Uani 1 1 d . . . . .
C30 C 0.4543(3) 0.3655(3) 0.6694(11) 0.0413(14) Uani 1 1 d . . . . .
C31 C 0.4260(2) 0.2906(3) 0.4497(10) 0.0395(14) Uani 1 1 d . . . . .
C32 C 0.4634(2) 0.2880(3) 0.6366(9) 0.0356(13) Uani 1 1 d . . . . .
C33 C 0.4270(3) 0.2386(3) 0.7784(10) 0.0394(14) Uani 1 1 d . . . . .
H33 H 0.407995 0.242042 0.903479 0.047 Uiso 1 1 calc R . . . .
C34 C 0.4215(3) 0.1920(3) 0.7322(11) 0.0431(14) Uani 1 1 d . . . . .
H34 H 0.399028 0.162680 0.828662 0.052 Uiso 1 1 calc R . . . .
C35 C 0.4486(3) 0.1812(3) 0.5330(10) 0.0394(14) Uani 1 1 d . . . . .
C36 C 0.5004(3) 0.2324(3) 0.4710(9) 0.0361(13) Uani 1 1 d . . . . .
C37 C 0.5081(3) 0.2831(3) 0.5253(9) 0.0338(12) Uani 1 1 d . . . . .
C38 C 0.5562(3) 0.3291(3) 0.4646(11) 0.0428(14) Uani 1 1 d . . . . .
H38 H 0.561545 0.363491 0.504305 0.051 Uiso 1 1 calc R . . . .
C39 C 0.5959(3) 0.3256(4) 0.3487(12) 0.0494(18) Uani 1 1 d . . . . .
H39 H 0.628819 0.357216 0.312442 0.059 Uiso 1 1 calc R . . . .
C40 C 0.5871(3) 0.2751(4) 0.2852(12) 0.0486(17) Uani 1 1 d . . . . .
H40 H 0.613390 0.272227 0.197361 0.058 Uiso 1 1 calc R . . . .
C41 C 0.5406(3) 0.2292(3) 0.3491(11) 0.0448(15) Uani 1 1 d . . . . .
H41 H 0.535771 0.194921 0.310047 0.054 Uiso 1 1 calc R . . . .
C42 C 0.4578(3) 0.1352(3) 0.5948(11) 0.0443(15) Uani 1 1 d . . . . .
C43 C 0.4864(4) 0.1388(4) 0.7948(13) 0.063(2) Uani 1 1 d . . . . .
H43 H 0.502137 0.170911 0.882274 0.075 Uiso 1 1 calc R . . . .
C44 C 0.4914(5) 0.0951(4) 0.8643(13) 0.067(2) Uani 1 1 d . . . . .
H44 H 0.509156 0.097160 1.003375 0.080 Uiso 1 1 calc R . . . .
C45 C 0.4713(4) 0.0494(4) 0.7357(16) 0.065(2) Uani 1 1 d . . . . .
H45 H 0.475187 0.020002 0.785368 0.078 Uiso 1 1 calc R . . . .
C46 C 0.4447(3) 0.0459(3) 0.5291(16) 0.060(2) Uani 1 1 d . . . . .
H46 H 0.431097 0.014553 0.437059 0.072 Uiso 1 1 calc R . . . .
C47 C 0.4387(3) 0.0890(3) 0.4628(13) 0.0526(17) Uani 1 1 d . . . . .
H47 H 0.421015 0.086917 0.323455 0.063 Uiso 1 1 calc R . . . .
C48 C 0.3896(3) 0.3496(4) 0.3436(14) 0.057(2) Uani 1 1 d . . . . .
H48A H 0.373517 0.365660 0.440479 0.086 Uiso 1 1 calc GR . . . .
H48B H 0.360942 0.317296 0.269987 0.086 Uiso 1 1 calc GR . . . .
H48C H 0.412061 0.375633 0.227300 0.086 Uiso 1 1 calc GR . . . .
O5 O 0.5220(2) 0.5912(2) 0.7495(8) 0.0473(11) Uani 1 1 d . . . . .
O6 O 0.4196(2) 0.4983(2) 0.7167(9) 0.0501(12) Uani 1 1 d . . . . .
H6 H 0.453130 0.518331 0.727019 0.075 Uiso 1 1 calc GR . . . .
N3 N 0.5784(2) 0.6704(3) 0.5664(11) 0.0494(14) Uani 1 1 d . . . . .
C49 C 0.6160(3) 0.7486(3) 0.2939(16) 0.061(2) Uani 1 1 d . . . . .
H49 H 0.651034 0.766479 0.358934 0.073 Uiso 1 1 calc R . . . .
C50 C 0.6035(4) 0.7703(4) 0.1078(17) 0.065(2) Uani 1 1 d . . . . .
H50 H 0.630147 0.803551 0.044719 0.078 Uiso 1 1 calc R . . . .
C51 C 0.5526(3) 0.7438(3) 0.0146(15) 0.0576(19) Uani 1 1 d . . . . .
H51 H 0.544695 0.759130 -0.112445 0.069 Uiso 1 1 calc R . . . .
C52 C 0.5126(3) 0.6953(3) 0.1024(13) 0.0508(16) Uani 1 1 d . . . . .
H52 H 0.477653 0.677250 0.036718 0.061 Uiso 1 1 calc R . . . .
C53 C 0.5248(3) 0.6738(3) 0.2870(12) 0.0437(14) Uani 1 1 d . . . . .
C54 C 0.5763(3) 0.7006(3) 0.3805(12) 0.0457(15) Uani 1 1 d . . . . .
C55 C 0.5311(3) 0.6253(3) 0.5993(11) 0.0410(14) Uani 1 1 d . . . . .
C56 C 0.4906(2) 0.6216(3) 0.4161(10) 0.0380(13) Uani 1 1 d . . . . .
C57 C 0.4775(3) 0.5730(3) 0.2698(11) 0.0406(13) Uani 1 1 d . . . . .
H57 H 0.498587 0.577257 0.138481 0.049 Uiso 1 1 calc R . . . .
C58 C 0.4368(3) 0.5244(3) 0.3235(11) 0.0425(14) Uani 1 1 d . . . . .
H58 H 0.430712 0.494591 0.231750 0.051 Uiso 1 1 calc R . . . .
C59 C 0.3999(3) 0.5145(3) 0.5231(11) 0.0421(14) Uani 1 1 d . . . . .
C60 C 0.3980(3) 0.5647(3) 0.5843(11) 0.0389(13) Uani 1 1 d . . . . .
C61 C 0.4410(3) 0.6161(3) 0.5290(11) 0.0384(13) Uani 1 1 d . . . . .
C62 C 0.4379(3) 0.6611(3) 0.5885(13) 0.0486(16) Uani 1 1 d . . . . .
H62 H 0.466066 0.695855 0.546482 0.058 Uiso 1 1 calc R . . . .
C63 C 0.3940(4) 0.6557(4) 0.7092(14) 0.057(2) Uani 1 1 d . . . . .
H63 H 0.392525 0.687052 0.749412 0.068 Uiso 1 1 calc R . . . .
C64 C 0.3524(3) 0.6060(4) 0.7718(13) 0.0549(19) Uani 1 1 d . . . . .
H64 H 0.322780 0.602743 0.857112 0.066 Uiso 1 1 calc R . . . .
C65 C 0.3547(3) 0.5611(3) 0.7079(12) 0.0469(15) Uani 1 1 d . . . . .
H65 H 0.326026 0.526558 0.749076 0.056 Uiso 1 1 calc R . . . .
C66 C 0.3446(3) 0.4675(3) 0.4595(12) 0.0496(16) Uani 1 1 d . . . . .
C67 C 0.3203(4) 0.4210(3) 0.5882(15) 0.0570(19) Uani 1 1 d . . . . .
H67 H 0.335808 0.418742 0.727504 0.068 Uiso 1 1 calc R . . . .
C68 C 0.2724(4) 0.3774(4) 0.509(2) 0.073(3) Uani 1 1 d . . . . .
H68 H 0.255451 0.344842 0.593881 0.088 Uiso 1 1 calc R . . . .
C69 C 0.2493(4) 0.3813(4) 0.3070(17) 0.074(3) Uani 1 1 d . . . . .
H69 H 0.217164 0.351146 0.252916 0.089 Uiso 1 1 calc R . . . .
C70 C 0.2727(4) 0.4288(4) 0.1846(16) 0.082(3) Uani 1 1 d . . . . .
H70 H 0.256230 0.432067 0.050125 0.098 Uiso 1 1 calc R . . . .
C71 C 0.3203(4) 0.4712(4) 0.2615(14) 0.066(2) Uani 1 1 d . . . . .
H71 H 0.337024 0.503796 0.177289 0.079 Uiso 1 1 calc R . . . .
C72 C 0.6259(3) 0.6860(5) 0.7077(17) 0.070(2) Uani 1 1 d . . . . .
H72A H 0.615577 0.662827 0.842346 0.104 Uiso 1 1 calc GR . . . .
H72B H 0.641099 0.723583 0.755261 0.104 Uiso 1 1 calc GR . . . .
H72C H 0.652769 0.682061 0.620263 0.104 Uiso 1 1 calc GR . . . .

loop_
_atom_site_aniso_label
_atom_site_aniso_U_11
_atom_site_aniso_U_22
_atom_site_aniso_U_33
_atom_site_aniso_U_23
_atom_site_aniso_U_13
_atom_site_aniso_U_12
O1 0.051(3) 0.074(3) 0.032(2) 0.009(2) 0.0042(18) 0.040(3)
O2 0.070(4) 0.063(3) 0.044(2) 0.015(2) 0.008(2) 0.041(3)
N1 0.041(3) 0.068(4) 0.038(3) 0.007(3) -0.005(2) 0.025(3)
C1 0.051(4) 0.055(5) 0.059(4) 0.016(4) -0.003(3) 0.012(4)
C2 0.064(5) 0.060(5) 0.065(5) 0.015(4) -0.005(4) 0.021(4)
C3 0.070(5) 0.053(4) 0.053(4) 0.006(3) -0.009(4) 0.026(4)
C4 0.052(4) 0.059(4) 0.035(3) 0.006(3) -0.006(3) 0.029(4)
C5 0.043(3) 0.050(4) 0.030(2) 0.004(2) -0.002(2) 0.023(3)
C6 0.043(3) 0.056(4) 0.034(3) 0.006(3) -0.001(2) 0.023(3)
C7 0.043(3) 0.070(4) 0.024(2) -0.001(3) -0.003(2) 0.037(3)
C8 0.040(3) 0.050(4) 0.027(2) 0.005(2) 0.002(2) 0.024(3)
C9 0.054(4) 0.056(4) 0.030(3) -0.002(2) 0.004(2) 0.036(3)
C10 0.059(4) 0.057(4) 0.037(3) -0.005(3) 0.009(3) 0.036(4)
C11 0.055(4) 0.046(3) 0.033(3) 0.006(2) 0.006(3) 0.028(3)
C12 0.046(3) 0.053(4) 0.029(3) -0.001(2) 0.004(2) 0.028(3)
C13 0.040(3) 0.049(3) 0.031(3) -0.001(2) -0.003(2) 0.026(3)
C14 0.049(4) 0.060(4) 0.038(3) -0.015(3) -0.010(3) 0.035(3)
C15 0.053(4) 0.069(5) 0.046(3) -0.021(3) -0.013(3) 0.042(4)
C16 0.046(4) 0.086(6) 0.044(4) -0.020(4) -0.005(3) 0.038(4)
C17 0.046(4) 0.057(4) 0.040(3) -0.002(3) 0.007(3) 0.024(3)
C18 0.066(5) 0.049(4) 0.040(3) 0.003(3) 0.010(3) 0.026(4)
C19 0.077(6) 0.050(4) 0.065(4) 0.008(4) 0.016(4) 0.028(4)
C20 0.081(7) 0.047(5) 0.101(8) 0.003(5) 0.028(6) 0.022(5)
C21 0.077(6) 0.057(5) 0.085(6) -0.024(5) 0.017(5) 0.019(5)
C22 0.071(6) 0.079(6) 0.053(4) -0.010(4) 0.005(4) 0.013(5)
C23 0.071(6) 0.060(5) 0.047(4) 0.004(3) 0.001(4) 0.016(4)
C24 0.047(4) 0.097(7) 0.061(4) 0.015(4) -0.016(4) 0.030(4)
O3 0.044(3) 0.069(3) 0.0302(19) -0.004(2) -0.0033(18) 0.033(2)
O4 0.049(3) 0.051(3) 0.039(2) -0.005(2) -0.0073(19) 0.022(2)
N2 0.041(3) 0.054(3) 0.040(3) 0.008(2) -0.002(2) 0.027(3)
C25 0.056(4) 0.044(4) 0.055(4) 0.008(3) 0.006(3) 0.029(3)
C26 0.063(5) 0.040(4) 0.061(4) 0.001(3) 0.007(4) 0.025(4)
C27 0.060(5) 0.044(4) 0.048(3) -0.001(3) 0.000(3) 0.025(3)
C28 0.055(4) 0.042(4) 0.039(3) 0.003(3) -0.004(3) 0.027(3)
C29 0.045(4) 0.045(3) 0.030(3) 0.003(2) -0.003(2) 0.026(3)
C30 0.046(4) 0.043(3) 0.039(3) 0.004(3) 0.000(3) 0.025(3)
C31 0.032(3) 0.060(4) 0.029(3) 0.004(3) 0.000(2) 0.025(3)
C32 0.038(3) 0.043(3) 0.029(3) 0.006(2) 0.001(2) 0.022(3)
C33 0.039(3) 0.054(4) 0.027(2) 0.007(2) 0.005(2) 0.024(3)
C34 0.042(3) 0.045(4) 0.037(3) 0.003(2) 0.004(2) 0.017(3)
C35 0.040(3) 0.045(4) 0.029(2) -0.006(2) -0.002(2) 0.018(3)
C36 0.040(3) 0.044(3) 0.026(2) 0.002(2) -0.001(2) 0.023(3)
C37 0.037(3) 0.043(3) 0.026(2) 0.005(2) -0.002(2) 0.023(3)
C38 0.041(3) 0.046(4) 0.042(3) 0.012(3) 0.001(3) 0.022(3)
C39 0.033(3) 0.069(5) 0.043(3) 0.022(3) 0.005(3) 0.023(3)
C40 0.038(4) 0.070(5) 0.042(3) 0.007(3) 0.002(3) 0.030(4)
C41 0.048(4) 0.064(4) 0.034(3) 0.004(3) 0.005(3) 0.036(3)
C42 0.055(4) 0.041(4) 0.037(3) 0.001(3) 0.004(3) 0.024(3)
C43 0.107(7) 0.063(5) 0.034(3) -0.002(3) -0.009(4) 0.054(5)
C44 0.112(8) 0.074(6) 0.044(4) 0.004(4) 0.009(4) 0.068(6)
C45 0.077(6) 0.057(5) 0.073(5) 0.019(4) 0.024(4) 0.042(4)
C46 0.056(4) 0.040(4) 0.084(6) -0.006(4) 0.009(4) 0.023(4)
C47 0.053(4) 0.048(4) 0.054(4) -0.010(3) 0.001(3) 0.023(3)
C48 0.058(5) 0.079(5) 0.054(4) 0.016(4) -0.001(3) 0.048(4)
O5 0.048(3) 0.062(3) 0.041(2) 0.003(2) 0.001(2) 0.034(2)
O6 0.058(3) 0.050(3) 0.049(2) 0.009(2) 0.002(2) 0.033(3)
N3 0.031(3) 0.060(4) 0.054(3) -0.001(3) -0.005(2) 0.020(3)
C49 0.033(3) 0.050(4) 0.083(5) 0.005(4) 0.000(3) 0.008(3)
C50 0.050(4) 0.051(4) 0.083(6) 0.016(4) 0.005(4) 0.015(4)
C51 0.052(4) 0.045(4) 0.067(5) 0.011(3) 0.003(3) 0.018(3)
C52 0.045(4) 0.048(4) 0.054(4) 0.008(3) -0.002(3) 0.019(3)
C53 0.041(4) 0.040(3) 0.048(3) 0.002(3) 0.000(3) 0.019(3)
C54 0.035(3) 0.044(4) 0.053(4) -0.001(3) -0.006(3) 0.016(3)
C55 0.038(3) 0.050(4) 0.042(3) 0.002(3) -0.004(3) 0.027(3)
C56 0.034(3) 0.040(3) 0.040(3) 0.004(2) 0.001(2) 0.019(3)
C57 0.036(3) 0.038(3) 0.048(3) -0.001(3) 0.002(3) 0.019(3)
C58 0.041(3) 0.037(3) 0.049(3) 0.000(3) 0.007(3) 0.019(3)
C59 0.040(3) 0.039(3) 0.047(3) 0.006(3) 0.008(3) 0.019(3)
C60 0.032(3) 0.044(3) 0.045(3) 0.002(3) -0.001(2) 0.022(3)
C61 0.034(3) 0.041(3) 0.043(3) 0.000(2) -0.004(2) 0.021(3)
C62 0.051(4) 0.048(4) 0.054(4) -0.009(3) -0.009(3) 0.031(3)
C63 0.055(4) 0.067(5) 0.062(5) -0.010(4) -0.010(4) 0.040(4)
C64 0.052(4) 0.078(5) 0.053(4) -0.006(4) -0.002(3) 0.046(4)
C65 0.037(3) 0.056(4) 0.047(3) 0.004(3) 0.006(3) 0.022(3)
C66 0.055(4) 0.037(3) 0.048(3) 0.003(3) 0.008(3) 0.016(3)
C67 0.060(5) 0.043(4) 0.068(5) 0.010(3) 0.017(4) 0.026(4)
C68 0.065(6) 0.044(4) 0.099(7) 0.007(4) 0.025(5) 0.019(4)
C69 0.055(5) 0.055(5) 0.084(6) -0.011(4) 0.015(4) 0.006(4)
C70 0.065(6) 0.075(6) 0.058(5) 0.002(4) 0.001(4) -0.001(5)
C71 0.049(4) 0.059(5) 0.057(5) 0.012(4) -0.005(3) 0.002(4)
C72 0.040(4) 0.096(7) 0.067(5) 0.002(5) -0.017(4) 0.030(4)

loop_
_atom_type_symbol
_atom_type_description
_atom_type_scat_dispersion_real
_atom_type_scat_dispersion_imag
_atom_type_scat_source
C C 0.0181 0.0091 'International Tables Vol C Tables 4.2.6.8 and 6.1.1.4'
H H 0.0000 0.0000 'International Tables Vol C Tables 4.2.6.8 and 6.1.1.4'
N N 0.0311 0.0180 'International Tables Vol C Tables 4.2.6.8 and 6.1.1.4'
O O 0.0492 0.0322 'International Tables Vol C Tables 4.2.6.8 and 6.1.1.4'

loop_
_geom_angle_atom_site_label_1
_geom_angle_atom_site_label_2
_geom_angle_atom_site_label_3
_geom_angle
_geom_angle_site_symmetry_1
_geom_angle_site_symmetry_3
_geom_angle_publ_flag
C11 O2 H2 109.5 . . ?
C6 N1 C24 123.4(7) . . ?
C7 N1 C6 111.9(5) . . ?
C7 N1 C24 124.6(6) . . ?
C2 C1 H1 120.8 . . ?
C6 C1 H1 120.8 . . ?
C6 C1 C2 118.5(8) . . ?
C1 C2 H2A 119.8 . . ?
C1 C2 C3 120.5(8) . . ?
C3 C2 H2A 119.8 . . ?
C2 C3 H3 119.7 . . ?
C4 C3 C2 120.6(7) . . ?
C4 C3 H3 119.7 . . ?
C3 C4 H4 120.4 . . ?
C5 C4 C3 119.2(7) . . ?
C5 C4 H4 120.4 . . ?
C4 C5 C6 119.1(6) . . ?
C4 C5 C8 131.0(6) . . ?
C6 C5 C8 109.8(5) . . ?
C1 C6 N1 129.6(7) . . ?
C1 C6 C5 122.1(6) . . ?
C5 C6 N1 108.3(6) . . ?
O1 C7 N1 125.1(6) . . ?
O1 C7 C8 125.7(6) . . ?
N1 C7 C8 109.1(5) . . ?
C5 C8 C7 100.7(5) . . ?
C5 C8 C13 115.6(5) . . ?
C9 C8 C5 111.7(5) . . ?
C9 C8 C7 106.1(5) . . ?
C9 C8 C13 112.7(6) . . ?
C13 C8 C7 108.9(5) . . ?
C8 C9 H9 119.8 . . ?
C10 C9 C8 120.4(5) . . ?
C10 C9 H9 119.8 . . ?
C9 C10 H10 117.5 . . ?
C9 C10 C11 124.9(6) . . ?
C11 C10 H10 117.5 . . ?
O2 C11 C10 109.3(6) . . ?
O2 C11 C12 108.1(5) . . ?
O2 C11 C18 107.3(6) . . ?
C10 C11 C12 110.4(5) . . ?
C18 C11 C10 109.5(6) . . ?
C18 C11 C12 112.0(6) . . ?
C13 C12 C11 121.5(6) . . ?
C13 C12 C17 117.9(6) . . ?
C17 C12 C11 120.6(6) . . ?
C12 C13 C8 118.9(6) . . ?
C14 C13 C8 121.0(6) . . ?
C14 C13 C12 119.9(6) . . ?
C13 C14 H14 119.4 . . ?
C13 C14 C15 121.2(8) . . ?
C15 C14 H14 119.4 . . ?
C14 C15 H15 120.2 . . ?
C16 C15 C14 119.6(7) . . ?
C16 C15 H15 120.2 . . ?
C15 C16 H16 120.0 . . ?
C15 C16 C17 120.0(7) . . ?
C17 C16 H16 120.0 . . ?
C12 C17 H17 119.3 . . ?
C16 C17 C12 121.3(7) . . ?
C16 C17 H17 119.3 . . ?
C19 C18 C11 123.7(7) . . ?
C19 C18 C23 118.0(8) . . ?
C23 C18 C11 118.3(7) . . ?
C18 C19 H19 120.1 . . ?
C20 C19 C18 119.8(9) . . ?
C20 C19 H19 120.1 . . ?
C19 C20 H20 119.3 . . ?
C19 C20 C21 121.4(9) . . ?
C21 C20 H20 119.3 . . ?
C20 C21 H21 120.4 . . ?
C20 C21 C22 119.2(9) . . ?
C22 C21 H21 120.4 . . ?
C21 C22 H22 120.4 . . ?
C23 C22 C21 119.1(10) . . ?
C23 C22 H22 120.4 . . ?
C18 C23 H23 118.8 . . ?
C22 C23 C18 122.3(9) . . ?
C22 C23 H23 118.8 . . ?
N1 C24 H24A 109.5 . . ?
N1 C24 H24B 109.5 . . ?
N1 C24 H24C 109.5 . . ?
H24A C24 H24B 109.5 . . ?
H24A C24 H24C 109.5 . . ?
H24B C24 H24C 109.5 . . ?
C35 O4 H4A 109.5 . . ?
C30 N2 C48 124.6(6) . . ?
C31 N2 C30 111.5(5) . . ?
C31 N2 C48 123.9(6) . . ?
C26 C25 H25 121.8 . . ?
C30 C25 H25 121.8 . . ?
C30 C25 C26 116.3(7) . . ?
C25 C26 H26 119.2 . . ?
C27 C26 C25 121.5(7) . . ?
C27 C26 H26 119.2 . . ?
C26 C27 H27 119.7 . . ?
C28 C27 C26 120.7(7) . . ?
C28 C27 H27 119.7 . . ?
C27 C28 H28 120.6 . . ?
C29 C28 C27 118.8(7) . . ?
C29 C28 H28 120.6 . . ?
C28 C29 C30 119.6(6) . . ?
C28 C29 C32 130.9(6) . . ?
C30 C29 C32 109.5(5) . . ?
C25 C30 N2 128.0(6) . . ?
C25 C30 C29 123.0(6) . . ?
C29 C30 N2 109.0(6) . . ?
O3 C31 N2 125.5(6) . . ?
O3 C31 C32 125.6(6) . . ?
N2 C31 C32 108.9(6) . . ?
C29 C32 C31 101.1(5) . . ?
C29 C32 C33 111.9(5) . . ?
C29 C32 C37 116.1(5) . . ?
C33 C32 C31 105.2(5) . . ?
C37 C32 C31 109.7(5) . . ?
C37 C32 C33 111.7(5) . . ?
C32 C33 H33 119.3 . . ?
C34 C33 C32 121.3(6) . . ?
C34 C33 H33 119.3 . . ?
C33 C34 H34 117.9 . . ?
C33 C34 C35 124.1(6) . . ?
C35 C34 H34 117.9 . . ?
O4 C35 C34 109.2(5) . . ?
O4 C35 C36 108.3(5) . . ?
O4 C35 C42 107.7(5) . . ?
C36 C35 C34 109.8(5) . . ?
C42 C35 C34 108.9(5) . . ?
C42 C35 C36 112.8(6) . . ?
C37 C36 C35 121.5(6) . . ?
C37 C36 C41 118.6(6) . . ?
C41 C36 C35 119.8(6) . . ?
C36 C37 C32 119.8(6) . . ?
C36 C37 C38 119.6(6) . . ?
C38 C37 C32 120.5(6) . . ?
C37 C38 H38 119.2 . . ?
C39 C38 C37 121.5(7) . . ?
C39 C38 H38 119.2 . . ?
C38 C39 H39 120.5 . . ?
C38 C39 C40 118.9(7) . . ?
C40 C39 H39 120.5 . . ?
C39 C40 H40 119.8 . . ?
C41 C40 C39 120.4(7) . . ?
C41 C40 H40 119.8 . . ?
C36 C41 H41 119.6 . . ?
C40 C41 C36 120.9(7) . . ?
C40 C41 H41 119.6 . . ?
C43 C42 C35 119.0(6) . . ?
C47 C42 C35 122.6(6) . . ?
C47 C42 C43 118.4(7) . . ?
C42 C43 H43 120.1 . . ?
C44 C43 C42 119.8(8) . . ?
C44 C43 H43 120.1 . . ?
C43 C44 H44 119.4 . . ?
C45 C44 C43 121.2(9) . . ?
C45 C44 H44 119.4 . . ?
C44 C45 H45 120.1 . . ?
C44 C45 C46 119.9(8) . . ?
C46 C45 H45 120.1 . . ?
C45 C46 H46 120.6 . . ?
C47 C46 C45 118.8(8) . . ?
C47 C46 H46 120.6 . . ?
C42 C47 H47 119.1 . . ?
C46 C47 C42 121.8(8) . . ?
C46 C47 H47 119.1 . . ?
N2 C48 H48A 109.5 . . ?
N2 C48 H48B 109.5 . . ?
N2 C48 H48C 109.5 . . ?
H48A C48 H48B 109.5 . . ?
H48A C48 H48C 109.5 . . ?
H48B C48 H48C 109.5 . . ?
C59 O6 H6 109.5 . . ?
C54 N3 C72 124.8(7) . . ?
C55 N3 C54 111.8(6) . . ?
C55 N3 C72 123.4(7) . . ?
C50 C49 H49 121.0 . . ?
C54 C49 H49 121.0 . . ?
C54 C49 C50 118.0(7) . . ?
C49 C50 H50 119.8 . . ?
C51 C50 C49 120.3(7) . . ?
C51 C50 H50 119.8 . . ?
C50 C51 H51 119.3 . . ?
C50 C51 C52 121.5(8) . . ?
C52 C51 H51 119.3 . . ?
C51 C52 H52 120.8 . . ?
C53 C52 C51 118.3(7) . . ?
C53 C52 H52 120.8 . . ?
C52 C53 C54 120.1(7) . . ?
C52 C53 C56 130.7(7) . . ?
C54 C53 C56 109.2(6) . . ?
C49 C54 N3 129.2(7) . . ?
C49 C54 C53 121.8(7) . . ?
C53 C54 N3 109.0(6) . . ?
O5 C55 N3 125.1(6) . . ?
O5 C55 C56 125.8(6) . . ?
N3 C55 C56 109.1(5) . . ?
C53 C56 C55 100.9(5) . . ?
C57 C56 C53 111.3(5) . . ?
C57 C56 C55 106.8(5) . . ?
C61 C56 C53 115.7(6) . . ?
C61 C56 C55 109.7(5) . . ?
C61 C56 C57 111.5(5) . . ?
C56 C57 H57 119.6 . . ?
C58 C57 C56 120.8(6) . . ?
C58 C57 H57 119.6 . . ?
C57 C58 H58 118.5 . . ?
C57 C58 C59 123.1(6) . . ?
C59 C58 H58 118.5 . . ?
O6 C59 C58 108.8(6) . . ?
O6 C59 C60 109.0(5) . . ?
O6 C59 C66 108.0(5) . . ?
C58 C59 C60 111.2(5) . . ?
C58 C59 C66 107.2(6) . . ?
C60 C59 C66 112.5(6) . . ?
C61 C60 C59 120.7(6) . . ?
C65 C60 C59 120.5(6) . . ?
C65 C60 C61 118.8(6) . . ?
C60 C61 C56 120.1(6) . . ?
C62 C61 C56 120.8(6) . . ?
C62 C61 C60 119.0(6) . . ?
C61 C62 H62 119.8 . . ?
C61 C62 C63 120.4(7) . . ?
C63 C62 H62 119.8 . . ?
C62 C63 H63 119.3 . . ?
C64 C63 C62 121.4(8) . . ?
C64 C63 H63 119.3 . . ?
C63 C64 H64 120.8 . . ?
C65 C64 C63 118.4(7) . . ?
C65 C64 H64 120.8 . . ?
C60 C65 H65 119.0 . . ?
C64 C65 C60 122.0(7) . . ?
C64 C65 H65 119.0 . . ?
C67 C66 C59 121.3(7) . . ?
C67 C66 C71 120.2(8) . . ?
C71 C66 C59 118.5(6) . . ?
C66 C67 H67 120.7 . . ?
C66 C67 C68 118.6(9) . . ?
C68 C67 H67 120.7 . . ?
C67 C68 H68 119.8 . . ?
C69 C68 C67 120.4(9) . . ?
C69 C68 H68 119.8 . . ?
C68 C69 H69 119.7 . . ?
C70 C69 C68 120.5(9) . . ?
C70 C69 H69 119.7 . . ?
C69 C70 H70 120.7 . . ?
C71 C70 C69 118.6(10) . . ?
C71 C70 H70 120.7 . . ?
C66 C71 H71 119.2 . . ?
C70 C71 C66 121.6(9) . . ?
C70 C71 H71 119.2 . . ?
N3 C72 H72A 109.5 . . ?
N3 C72 H72B 109.5 . . ?
N3 C72 H72C 109.5 . . ?
H72A C72 H72B 109.5 . . ?
H72A C72 H72C 109.5 . . ?
H72B C72 H72C 109.5 . . ?

loop_
_geom_bond_atom_site_label_1
_geom_bond_atom_site_label_2
_geom_bond_distance
_geom_bond_site_symmetry_2
_geom_bond_publ_flag
O1 C7 1.222(8) . ?
O2 H2 0.8400 . ?
O2 C11 1.460(8) . ?
N1 C6 1.421(8) . ?
N1 C7 1.340(10) . ?
N1 C24 1.457(9) . ?
C1 H1 0.9500 . ?
C1 C2 1.378(12) . ?
C1 C6 1.369(11) . ?
C2 H2A 0.9500 . ?
C2 C3 1.395(13) . ?
C3 H3 0.9500 . ?
C3 C4 1.388(11) . ?
C4 H4 0.9500 . ?
C4 C5 1.377(9) . ?
C5 C6 1.401(10) . ?
C5 C8 1.514(9) . ?
C7 C8 1.555(8) . ?
C8 C9 1.505(9) . ?
C8 C13 1.520(9) . ?
C9 H9 0.9500 . ?
C9 C10 1.317(10) . ?
C10 H10 0.9500 . ?
C10 C11 1.498(9) . ?
C11 C12 1.522(10) . ?
C11 C18 1.495(11) . ?
C12 C13 1.405(10) . ?
C12 C17 1.408(9) . ?
C13 C14 1.379(10) . ?
C14 H14 0.9500 . ?
C14 C15 1.393(10) . ?
C15 H15 0.9500 . ?
C15 C16 1.373(13) . ?
C16 H16 0.9500 . ?
C16 C17 1.382(12) . ?
C17 H17 0.9500 . ?
C18 C19 1.398(11) . ?
C18 C23 1.407(12) . ?
C19 H19 0.9500 . ?
C19 C20 1.386(15) . ?
C20 H20 0.9500 . ?
C20 C21 1.391(18) . ?
C21 H21 0.9500 . ?
C21 C22 1.400(16) . ?
C22 H22 0.9500 . ?
C22 C23 1.371(14) . ?
C23 H23 0.9500 . ?
C24 H24A 0.9800 . ?
C24 H24B 0.9800 . ?
C24 H24C 0.9800 . ?
O3 C31 1.239(8) . ?
O4 H4A 0.8400 . ?
O4 C35 1.442(7) . ?
N2 C30 1.417(9) . ?
N2 C31 1.342(9) . ?
N2 C48 1.459(8) . ?
C25 H25 0.9500 . ?
C25 C26 1.402(12) . ?
C25 C30 1.378(10) . ?
C26 H26 0.9500 . ?
C26 C27 1.397(12) . ?
C27 H27 0.9500 . ?
C27 C28 1.388(10) . ?
C28 H28 0.9500 . ?
C28 C29 1.380(9) . ?
C29 C30 1.405(9) . ?
C29 C32 1.501(9) . ?
C31 C32 1.565(8) . ?
C32 C33 1.522(9) . ?
C32 C37 1.509(9) . ?
C33 H33 0.9500 . ?
C33 C34 1.294(10) . ?
C34 H34 0.9500 . ?
C34 C35 1.522(9) . ?
C35 C36 1.521(9) . ?
C35 C42 1.515(10) . ?
C36 C37 1.394(9) . ?
C36 C41 1.401(9) . ?
C37 C38 1.396(10) . ?
C38 H38 0.9500 . ?
C38 C39 1.372(11) . ?
C39 H39 0.9500 . ?
C39 C40 1.394(13) . ?
C40 H40 0.9500 . ?
C40 C41 1.378(11) . ?
C41 H41 0.9500 . ?
C42 C43 1.407(11) . ?
C42 C47 1.390(10) . ?
C43 H43 0.9500 . ?
C43 C44 1.392(12) . ?
C44 H44 0.9500 . ?
C44 C45 1.368(14) . ?
C45 H45 0.9500 . ?
C45 C46 1.412(14) . ?
C46 H46 0.9500 . ?
C46 C47 1.387(12) . ?
C47 H47 0.9500 . ?
C48 H48A 0.9800 . ?
C48 H48B 0.9800 . ?
C48 H48C 0.9800 . ?
O5 C55 1.243(8) . ?
O6 H6 0.8400 . ?
O6 C59 1.448(8) . ?
N3 C54 1.415(9) . ?
N3 C55 1.342(9) . ?
N3 C72 1.462(10) . ?
C49 H49 0.9500 . ?
C49 C50 1.393(13) . ?
C49 C54 1.373(11) . ?
C50 H50 0.9500 . ?
C50 C51 1.379(13) . ?
C51 H51 0.9500 . ?
C51 C52 1.388(11) . ?
C52 H52 0.9500 . ?
C52 C53 1.376(10) . ?
C53 C54 1.394(10) . ?
C53 C56 1.521(9) . ?
C55 C56 1.548(8) . ?
C56 C57 1.517(9) . ?
C56 C61 1.505(9) . ?
C57 H57 0.9500 . ?
C57 C58 1.336(10) . ?
C58 H58 0.9500 . ?
C58 C59 1.509(9) . ?
C59 C60 1.514(10) . ?
C59 C66 1.528(10) . ?
C60 C61 1.408(9) . ?
C60 C65 1.397(9) . ?
C61 C62 1.384(10) . ?
C62 H62 0.9500 . ?
C62 C63 1.388(12) . ?
C63 H63 0.9500 . ?
C63 C64 1.376(13) . ?
C64 H64 0.9500 . ?
C64 C65 1.375(12) . ?
C65 H65 0.9500 . ?
C66 C67 1.381(11) . ?
C66 C71 1.389(12) . ?
C67 H67 0.9500 . ?
C67 C68 1.397(14) . ?
C68 H68 0.9500 . ?
C68 C69 1.394(16) . ?
C69 H69 0.9500 . ?
C69 C70 1.382(15) . ?
C70 H70 0.9500 . ?
C70 C71 1.375(12) . ?
C71 H71 0.9500 . ?
C72 H72A 0.9800 . ?
C72 H72B 0.9800 . ?
C72 H72C 0.9800 . ?

loop_
_twin_individual_id
_twin_individual_mass_fraction_refined
1 0.599(2)
2 0.401(2)
